data_4319831
loop_
_publ_author_name
'Pascale Delangle'
'Christian Husson'
'Colette Lebrun'
'Jacques P\'ecaut'
'Philippe J. A. Vott\'ero'

_publ_section_title
;
 Solid State and Solution Studies of Lanthanide(III) Complexes of
 Cyclohexanetriols, Models of the Coordination Sites Found in Sugars
;
_journal_name_full 'Inorganic Chemistry'
_journal_page_first 2953
_journal_page_last 2962
_journal_paper_doi 10.1021/ic001160e
_journal_volume 40
_journal_year 2001
_chemical_formula_sum 'C14 H27 N4 Nd O15'
_chemical_formula_weight 635.64
_chemical_name_systematic
;
 ?
;
_space_group_IT_number 4
_symmetry_cell_setting monoclinic
_symmetry_space_group_name_Hall 'P 2yb'
_symmetry_space_group_name_H-M 'P 1 21 1'
_atom_sites_solution_hydrogens geom
_atom_sites_solution_primary direct
_atom_sites_solution_secondary difmap
_audit_creation_method SHELXL-97
_cell_angle_alpha 90.00
_cell_angle_beta 107.3130(10)
_cell_angle_gamma 90.00
_cell_formula_units_Z 2
_cell_length_a 9.8771(2)
_cell_length_b 9.6617(3)
_cell_length_c 12.0966(3)
_cell_measurement_temperature 293(2)
_cell_volume 1102.07(5)
_computing_cell_refinement 'Siemens XSCANS'
_computing_data_collection 'Siemens XSCANS'
_computing_data_reduction 'Siemens SHELXTL'
_computing_molecular_graphics 'Siemens SHELXTL'
_computing_publication_material 'Siemens SHELXTL'
_computing_structure_refinement 'SHELXL-97 (Sheldrick, 1997)'
_computing_structure_solution 'SHELXS-97 (Sheldrick, 1990)'
_diffrn_ambient_temperature 293(2)
_diffrn_measured_fraction_theta_full 0.911
_diffrn_measured_fraction_theta_max 0.911
_diffrn_measurement_method '\w scans'
_diffrn_radiation_monochromator graphite
_diffrn_radiation_source 'fine-focus sealed tube'
_diffrn_radiation_type MoK\a
_diffrn_radiation_wavelength 0.71073
_diffrn_reflns_av_R_equivalents 0.0289
_diffrn_reflns_av_sigmaI/netI 0.0451
_diffrn_reflns_limit_h_max 11
_diffrn_reflns_limit_h_min -10
_diffrn_reflns_limit_k_max 10
_diffrn_reflns_limit_k_min -11
_diffrn_reflns_limit_l_max 13
_diffrn_reflns_limit_l_min -14
_diffrn_reflns_number 5101
_diffrn_reflns_theta_full 25.81
_diffrn_reflns_theta_max 25.81
_diffrn_reflns_theta_min 1.76
_exptl_absorpt_coefficient_mu 2.440
_exptl_absorpt_correction_type none
_exptl_crystal_density_diffrn 1.915
_exptl_crystal_density_method 'not measured'
_exptl_crystal_F_000 638
_refine_diff_density_max 0.974
_refine_diff_density_min -0.575
_refine_diff_density_rms 0.088
_refine_ls_abs_structure_details 'Flack H D (1983), Acta Cryst. A39, 876-881'
_refine_ls_abs_structure_Flack 0.015(14)
_refine_ls_extinction_method none
_refine_ls_goodness_of_fit_ref 1.083
_refine_ls_hydrogen_treatment mixed
_refine_ls_matrix_type full
_refine_ls_number_parameters 403
_refine_ls_number_reflns 3164
_refine_ls_number_restraints 1
_refine_ls_restrained_S_all 1.083
_refine_ls_R_factor_all 0.0247
_refine_ls_R_factor_gt 0.0235
_refine_ls_shift/su_max 0.386
_refine_ls_shift/su_mean 0.054
_refine_ls_structure_factor_coef Fsqd
_refine_ls_weighting_details 'calc w=1/[\s^2^(Fo^2^)+(0.0341P)^2^+0.0000P] where P=(Fo^2^+2Fc^2^)/3'
_refine_ls_weighting_scheme calc
_refine_ls_wR_factor_gt 0.0584
_refine_ls_wR_factor_ref 0.0643
_reflns_number_gt 3036
_reflns_number_total 3164
_reflns_threshold_expression >2sigma(I)
_cod_data_source_file ic001160e_2.cif
_cod_data_source_block 2
_cod_depositor_comments
;
The following automatic conversions were performed:

'_symmetry_cell_setting' value 'Monoclinic' changed to 'monoclinic'
according to the built-in table from CIF Core dictionary named
'cif_core.dic' version 2.4.1 from 2010-06-29.

Automatic conversion script
Id: cif_fix_values 1646 2011-03-28 12:23:43Z adriana 
;
_cod_database_code 4319831

loop_
_symmetry_equiv_pos_as_xyz
'x, y, z'
'-x, y+1/2, -z'

loop_
_atom_site_label
_atom_site_type_symbol
_atom_site_fract_x
_atom_site_fract_y
_atom_site_fract_z
_atom_site_U_iso_or_equiv
_atom_site_adp_type
_atom_site_occupancy
_atom_site_symmetry_multiplicity
_atom_site_calc_flag
_atom_site_refinement_flags
_atom_site_disorder_assembly
_atom_site_disorder_group
Nd Nd 0.229340(14) 0.25053(2) 0.142458(11) 0.01210(4) Uani 1 1 d . . .
O1 O 0.1354(2) 0.1182(3) -0.0382(2) 0.0155(6) Uani 1 1 d . . .
H1O H 0.095(4) 0.041(4) -0.035(3) 0.020(11) Uiso 1 1 d . . .
O2 O 0.4290(2) 0.1794(3) 0.0704(2) 0.0186(6) Uani 1 1 d . . .
H2O H 0.492(6) 0.200(6) 0.102(5) 0.07(2) Uiso 1 1 d . . .
O3 O 0.2301(3) 0.4010(3) -0.0230(2) 0.0211(6) Uani 1 1 d . . .
H3O H 0.181(5) 0.460(6) -0.025(5) 0.050(17) Uiso 1 1 d . . .
O4 O 0.1413(2) 0.2425(4) 0.31273(17) 0.0193(5) Uani 1 1 d . . .
H4O H 0.082(5) 0.263(7) 0.301(4) 0.052(15) Uiso 1 1 d . . .
O5 O 0.4271(3) 0.1833(3) 0.3135(2) 0.0224(7) Uani 1 1 d . . .
H5O H 0.484(5) 0.233(7) 0.333(4) 0.048(14) Uiso 1 1 d . . .
O6 O 0.2116(3) 0.0001(3) 0.1908(2) 0.0190(7) Uani 1 1 d . . .
H6O H 0.209(6) -0.049(7) 0.150(5) 0.06(2) Uiso 1 1 d . . .
O7 O 0.2028(3) 0.5010(3) 0.2002(3) 0.0236(8) Uani 1 1 d . . .
O8 O 0.4193(3) 0.4374(3) 0.2136(3) 0.0282(7) Uani 1 1 d . . .
O9 O 0.3814(4) 0.6401(3) 0.2773(3) 0.0417(9) Uani 1 1 d . . .
O10 O -0.0195(3) 0.3546(3) 0.0605(2) 0.0196(7) Uani 1 1 d . . .
O11 O -0.0653(3) 0.1395(3) 0.0799(2) 0.0209(7) Uani 1 1 d . . .
O12 O -0.2256(2) 0.2730(3) -0.0352(2) 0.0220(7) Uani 1 1 d . . .
O13 O 0.6851(3) 0.2992(3) 0.3709(2) 0.0273(8) Uani 1 1 d . . .
O14 O 0.8863(3) 0.3237(3) 0.3367(3) 0.0311(8) Uani 1 1 d . . .
O15 O 0.7086(2) 0.2326(4) 0.20582(19) 0.0289(7) Uani 1 1 d . . .
N1 N 0.3368(4) 0.5296(3) 0.2321(3) 0.0245(9) Uani 1 1 d . . .
N2 N -0.1071(2) 0.2543(5) 0.03380(19) 0.0157(6) Uani 1 1 d . . .
N3 N 0.7577(3) 0.2837(3) 0.3036(2) 0.0190(9) Uani 1 1 d . . .
N4 N 0.7615(5) -0.0559(5) 0.3996(3) 0.0454(11) Uani 1 1 d . . .
C1 C 0.1778(4) 0.1163(4) -0.1440(3) 0.0187(9) Uani 1 1 d . . .
H1 H 0.116(5) 0.054(5) -0.196(4) 0.035(12) Uiso 1 1 d . . .
C2 C 0.3299(4) 0.0694(4) -0.1177(3) 0.0182(9) Uani 1 1 d . . .
H2A H 0.352(4) 0.054(4) -0.184(3) 0.020(10) Uiso 1 1 d . . .
H2B H 0.339(3) -0.017(4) -0.078(3) 0.000(8) Uiso 1 1 d . . .
C3 C 0.4377(4) 0.1753(4) -0.0483(3) 0.0198(10) Uani 1 1 d . . .
H3 H 0.536(4) 0.137(4) -0.043(3) 0.021(10) Uiso 1 1 d . . .
C4 C 0.4100(4) 0.3173(4) -0.1048(3) 0.0206(9) Uani 1 1 d . . .
H4A H 0.453(4) 0.356(5) -0.070(3) 0.017(13) Uiso 1 1 d . . .
H4B H 0.422(4) 0.313(4) -0.185(4) 0.030(12) Uiso 1 1 d . . .
C5 C 0.2589(4) 0.3679(4) -0.1310(3) 0.0178(9) Uani 1 1 d . . .
H5 H 0.243(4) 0.456(4) -0.175(3) 0.013(9) Uiso 1 1 d . . .
C6 C 0.1527(3) 0.2622(5) -0.1983(3) 0.0184(8) Uani 1 1 d . . .
H6A H 0.164(3) 0.264(4) -0.278(2) 0.000(7) Uiso 1 1 d . . .
H6B H 0.056(4) 0.293(4) -0.208(3) 0.028(12) Uiso 1 1 d . . .
C11 C 0.1752(4) 0.1442(4) 0.4092(3) 0.0189(9) Uani 1 1 d . . .
H11 H 0.105(4) 0.170(4) 0.463(3) 0.016(10) Uiso 1 1 d . . .
C12 C 0.3335(4) 0.1582(4) 0.4764(3) 0.0209(10) Uani 1 1 d . . .
H12A H 0.359(3) 0.255(6) 0.500(2) 0.005(7) Uiso 1 1 d . . .
H12B H 0.336(5) 0.092(5) 0.546(4) 0.042(14) Uiso 1 1 d . . .
C13 C 0.4299(4) 0.0970(4) 0.4133(3) 0.0201(9) Uani 1 1 d . . .
H13 H 0.522(4) 0.119(4) 0.464(3) 0.023(11) Uiso 1 1 d . . .
C14 C 0.3894(4) -0.0510(4) 0.3754(3) 0.0237(10) Uani 1 1 d . . .
H14A H 0.401(3) -0.100(3) 0.448(3) 0.000(8) Uiso 1 1 d . . .
H14B H 0.447(4) -0.075(5) 0.330(4) 0.027(12) Uiso 1 1 d . . .
C15 C 0.2345(3) -0.0656(4) 0.3039(3) 0.0167(8) Uani 1 1 d . . .
H15 H 0.199(4) -0.163(4) 0.291(3) 0.013(10) Uiso 1 1 d . . .
C16 C 0.1377(4) -0.0024(4) 0.3650(3) 0.0216(9) Uani 1 1 d . . .
H16A H 0.128(5) -0.067(6) 0.429(4) 0.044(15) Uiso 1 1 d . . .
H16B H 0.045(3) -0.001(3) 0.312(3) 0.000(8) Uiso 1 1 d . . .
C21 C 0.8238(5) 0.0116(5) 0.4757(3) 0.0276(10) Uani 1 1 d . . .
C22 C 0.9014(5) 0.0950(5) 0.5719(4) 0.0346(13) Uani 1 1 d . . .

loop_
_atom_site_aniso_label
_atom_site_aniso_U_11
_atom_site_aniso_U_22
_atom_site_aniso_U_33
_atom_site_aniso_U_23
_atom_site_aniso_U_13
_atom_site_aniso_U_12
Nd 0.01159(7) 0.01041(8) 0.01510(7) 0.00005(10) 0.00522(5) 0.00067(10)
O1 0.0154(11) 0.0146(13) 0.0191(11) -0.0006(10) 0.0093(9) -0.0060(10)
O2 0.0078(11) 0.0259(14) 0.0225(12) -0.0025(10) 0.0049(10) 0.0028(10)
O3 0.0324(13) 0.0137(13) 0.0216(12) 0.0022(10) 0.0147(10) 0.0092(12)
O4 0.0223(10) 0.0160(11) 0.0201(9) 0.0038(16) 0.0072(8) 0.0038(17)
O5 0.0205(13) 0.0236(13) 0.0201(12) 0.0061(11) 0.0012(11) -0.0060(11)
O6 0.0267(14) 0.0162(14) 0.0130(12) -0.0003(11) 0.0044(11) 0.0015(12)
O7 0.0162(13) 0.0188(15) 0.0397(16) -0.0035(13) 0.0144(12) -0.0028(11)
O8 0.0267(14) 0.0130(14) 0.0422(15) -0.0001(12) 0.0063(12) -0.0012(12)
O9 0.0448(18) 0.0178(15) 0.0512(18) -0.0120(14) -0.0029(16) -0.0110(14)
O10 0.0122(11) 0.0141(13) 0.0331(13) -0.0016(11) 0.0077(10) -0.0013(10)
O11 0.0296(14) 0.0106(12) 0.0246(13) 0.0067(11) 0.0113(11) 0.0037(12)
O12 0.0152(10) 0.0202(19) 0.0269(11) 0.0013(11) 0.0004(9) -0.0041(11)
O13 0.0154(11) 0.0418(18) 0.0276(12) -0.0036(11) 0.0112(10) 0.0011(11)
O14 0.0112(12) 0.0411(17) 0.0417(15) -0.0073(14) 0.0090(11) -0.0071(12)
O15 0.0250(11) 0.0389(19) 0.0220(10) -0.0035(15) 0.0057(9) 0.0019(16)
N1 0.0400(19) 0.0123(16) 0.0182(14) 0.0006(13) 0.0044(14) -0.0057(15)
N2 0.0086(10) 0.0189(13) 0.0211(11) -0.001(2) 0.0070(9) -0.001(2)
N3 0.0176(13) 0.015(2) 0.0221(14) 0.0045(11) 0.0031(12) 0.0030(11)
N4 0.064(2) 0.042(2) 0.0352(19) -0.0073(18) 0.0221(18) -0.013(2)
C1 0.0152(17) 0.024(2) 0.0139(16) -0.0028(15) -0.0002(14) -0.0033(16)
C2 0.0189(17) 0.0166(19) 0.0219(17) -0.0019(15) 0.0103(14) 0.0047(16)
C3 0.0219(18) 0.022(2) 0.0149(17) -0.0071(15) 0.0050(15) 0.0015(16)
C4 0.0221(18) 0.023(2) 0.0175(18) -0.0027(16) 0.0071(15) -0.0075(17)
C5 0.0230(19) 0.016(2) 0.0150(16) 0.0044(14) 0.0059(15) -0.0018(16)
C6 0.0157(14) 0.0155(19) 0.0216(14) 0.009(2) 0.0017(12) 0.001(2)
C11 0.0209(17) 0.0202(19) 0.0168(16) 0.0042(15) 0.0076(14) -0.0007(16)
C12 0.0197(18) 0.022(2) 0.0172(17) 0.0009(15) -0.0009(15) 0.0027(16)
C13 0.0149(17) 0.024(2) 0.0196(17) 0.0064(15) 0.0021(14) -0.0029(16)
C14 0.033(2) 0.018(2) 0.0201(17) 0.0041(16) 0.0077(16) 0.0073(18)
C15 0.0102(15) 0.0150(18) 0.0261(18) 0.0043(15) 0.0072(14) -0.0014(14)
C16 0.0254(18) 0.023(2) 0.0183(17) 0.0047(15) 0.0092(15) -0.0024(17)
C21 0.037(2) 0.027(2) 0.0239(18) 0.0055(17) 0.0158(16) 0.0030(18)
C22 0.041(3) 0.039(3) 0.023(2) -0.0018(19) 0.0067(19) -0.003(2)

loop_
_atom_type_symbol
_atom_type_description
_atom_type_scat_dispersion_real
_atom_type_scat_dispersion_imag
_atom_type_scat_source
C C 0.0033 0.0016 'International Tables Vol C Tables 4.2.6.8 and 6.1.1.4'
H H 0.0000 0.0000 'International Tables Vol C Tables 4.2.6.8 and 6.1.1.4'
N N 0.0061 0.0033 'International Tables Vol C Tables 4.2.6.8 and 6.1.1.4'
O O 0.0106 0.0060 'International Tables Vol C Tables 4.2.6.8 and 6.1.1.4'
Nd Nd -0.1943 3.0179 'International Tables Vol C Tables 4.2.6.8 and 6.1.1.4'

loop_
_geom_angle_atom_site_label_1
_geom_angle_atom_site_label_2
_geom_angle_atom_site_label_3
_geom_angle
_geom_angle_site_symmetry_1
_geom_angle_site_symmetry_3
_geom_angle_publ_flag
O1 Nd O4 126.30(9) . . ?
O1 Nd O5 126.98(9) . . ?
O4 Nd O5 71.31(8) . . ?
O1 Nd O3 71.23(8) . . ?
O4 Nd O3 141.37(11) . . ?
O5 Nd O3 129.74(9) . . ?
O1 Nd O2 70.92(8) . . ?
O4 Nd O2 143.22(8) . . ?
O5 Nd O2 73.06(9) . . ?
O3 Nd O2 71.59(9) . . ?
O1 Nd O6 70.86(8) . . ?
O4 Nd O6 73.04(11) . . ?
O5 Nd O6 69.13(8) . . ?
O3 Nd O6 140.57(8) . . ?
O2 Nd O6 86.14(9) . . ?
O1 Nd O7 133.82(9) . . ?
O4 Nd O7 73.17(12) . . ?
O5 Nd O7 98.04(9) . . ?
O3 Nd O7 71.95(9) . . ?
O2 Nd O7 121.08(9) . . ?
O6 Nd O7 146.15(8) . . ?
O1 Nd O8 135.14(9) . . ?
O4 Nd O8 98.45(10) . . ?
O5 Nd O8 65.61(9) . . ?
O3 Nd O8 71.30(9) . . ?
O2 Nd O8 74.55(9) . . ?
O6 Nd O8 134.18(8) . . ?
O7 Nd O8 50.56(9) . . ?
O1 Nd O10 78.21(8) . . ?
O4 Nd O10 78.43(8) . . ?
O5 Nd O10 148.60(9) . . ?
O3 Nd O10 71.99(9) . . ?
O2 Nd O10 138.03(8) . . ?
O6 Nd O10 110.04(9) . . ?
O7 Nd O10 64.54(8) . . ?
O8 Nd O10 112.05(8) . . ?
O1 Nd N1 142.33(8) . . ?
O4 Nd N1 84.29(11) . . ?
O5 Nd N1 79.99(9) . . ?
O3 Nd N1 71.12(8) . . ?
O2 Nd N1 98.29(9) . . ?
O6 Nd N1 146.09(8) . . ?
O7 Nd N1 25.57(9) . . ?
O8 Nd N1 25.08(9) . . ?
O10 Nd N1 89.02(9) . . ?
C1 O1 Nd 130.8(2) . . ?
C3 O2 Nd 129.6(2) . . ?
C5 O3 Nd 130.3(2) . . ?
C11 O4 Nd 129.3(2) . . ?
C13 O5 Nd 131.2(2) . . ?
C15 O6 Nd 129.4(2) . . ?
N1 O7 Nd 96.0(2) . . ?
N1 O8 Nd 96.3(2) . . ?
N2 O10 Nd 107.5(2) . . ?
O9 N1 O8 121.8(4) . . ?
O9 N1 O7 121.4(4) . . ?
O8 N1 O7 116.8(3) . . ?
O9 N1 Nd 174.9(3) . . ?
O8 N1 Nd 58.67(17) . . ?
O7 N1 Nd 58.41(18) . . ?
O12 N2 O11 123.5(4) . . ?
O12 N2 O10 119.8(4) . . ?
O11 N2 O10 116.8(2) . . ?
O15 N3 O13 122.3(3) . . ?
O15 N3 O14 119.5(3) . . ?
O13 N3 O14 118.2(3) . . ?
O1 C1 C2 110.3(3) . . ?
O1 C1 C6 108.0(3) . . ?
C2 C1 C6 112.8(3) . . ?
C1 C2 C3 113.6(3) . . ?
O2 C3 C4 111.1(3) . . ?
O2 C3 C2 108.7(3) . . ?
C4 C3 C2 110.7(3) . . ?
C5 C4 C3 114.9(3) . . ?
O3 C5 C4 109.1(3) . . ?
O3 C5 C6 109.9(3) . . ?
C4 C5 C6 112.1(3) . . ?
C5 C6 C1 112.9(3) . . ?
O4 C11 C16 110.5(3) . . ?
O4 C11 C12 108.6(3) . . ?
C16 C11 C12 111.7(3) . . ?
C13 C12 C11 113.2(3) . . ?
O5 C13 C12 109.6(3) . . ?
O5 C13 C14 110.4(3) . . ?
C12 C13 C14 111.9(3) . . ?
C13 C14 C15 112.9(3) . . ?
O6 C15 C16 109.9(3) . . ?
O6 C15 C14 109.9(3) . . ?
C16 C15 C14 111.3(3) . . ?
C15 C16 C11 115.3(3) . . ?
N4 C21 C22 179.4(5) . . ?

loop_
_geom_bond_atom_site_label_1
_geom_bond_atom_site_label_2
_geom_bond_distance
_geom_bond_site_symmetry_2
_geom_bond_publ_flag
Nd O1 2.462(2) . ?
Nd O4 2.464(2) . ?
Nd O5 2.472(2) . ?
Nd O3 2.475(3) . ?
Nd O2 2.479(3) . ?
Nd O6 2.508(3) . ?
Nd O7 2.553(3) . ?
Nd O8 2.562(3) . ?
Nd O10 2.566(2) . ?
Nd N1 2.981(3) . ?
O1 C1 1.460(5) . ?
O2 C3 1.464(5) . ?
O3 C5 1.452(4) . ?
O4 C11 1.464(5) . ?
O5 C13 1.460(5) . ?
O6 C15 1.463(4) . ?
O7 N1 1.294(4) . ?
O8 N1 1.271(4) . ?
O9 N1 1.221(4) . ?
O10 N2 1.274(5) . ?
O11 N2 1.255(5) . ?
O12 N2 1.232(3) . ?
O13 N3 1.245(4) . ?
O14 N3 1.273(4) . ?
O15 N3 1.239(4) . ?
N4 C21 1.146(6) . ?
C1 C2 1.509(5) . ?
C1 C6 1.543(6) . ?
C2 C3 1.534(5) . ?
C3 C4 1.521(5) . ?
C4 C5 1.511(6) . ?
C5 C6 1.517(6) . ?
C11 C16 1.521(6) . ?
C11 C12 1.538(5) . ?
C12 C13 1.507(6) . ?
C13 C14 1.519(6) . ?
C14 C15 1.524(5) . ?
C15 C16 1.500(6) . ?
C21 C22 1.435(6) . ?

loop_
_geom_hbond_atom_site_label_D
_geom_hbond_atom_site_label_H
_geom_hbond_atom_site_label_A
_geom_hbond_distance_DH
_geom_hbond_distance_HA
_geom_hbond_distance_DA
_geom_hbond_angle_DHA
_geom_hbond_site_symmetry_A
O1 H1O O10 0.85(4) 1.94(4) 2.773(4) 166(4) 2_545
O2 H2O O15 0.66(5) 2.15(5) 2.807(3) 170(6) .
O3 H3O O11 0.74(6) 2.08(6) 2.787(4) 161(6) 2
O4 H4O O14 0.59(5) 2.19(5) 2.735(4) 156(6) 1_455
O5 H5O O13 0.73(6) 2.00(5) 2.679(4) 155(7) .
O6 H6O O12 0.67(6) 2.25(7) 2.921(4) 172(6) 2_545
